data_1516607
loop_
_publ_author_name
'Chen, Ya-Jing'
'Chen, Ya-Heng'
'Feng, Chen-Guo'
'Lin, Guo-Qiang'

_publ_section_title
;
 Enantioselective Rhodium-Catalyzed Arylation of Cyclic N-Sulfamidate
 Alkylketimines: A New Access to Chiral \b-Alkyl-\b-aryl Amino Alcohols.
;
_journal_issue 12
_journal_name_full 'Organic letters'
_journal_page_first 3400
_journal_page_last 3403
_journal_paper_doi 10.1021/ol501464e
_journal_volume 16
_journal_year 2014
_chemical_absolute_configuration ad
_chemical_formula_sum 'C11 H14 Br N O4 S'
_chemical_formula_weight 336.20
_chemical_name_systematic
; 
 ? 
;
_space_group_IT_number 19
_symmetry_cell_setting orthorhombic
_symmetry_space_group_name_Hall 'P 2ac 2ab'
_symmetry_space_group_name_H-M 'P 21 21 21'
_atom_sites_solution_hydrogens geom
_atom_sites_solution_primary direct
_atom_sites_solution_secondary difmap
_audit_creation_method SHELXL-97
_cell_angle_alpha 90.00
_cell_angle_beta 90.00
_cell_angle_gamma 90.00
_cell_formula_units_Z 4
_cell_length_a 6.8751(8)
_cell_length_b 8.4919(10)
_cell_length_c 22.997(3)
_cell_measurement_reflns_used 2573
_cell_measurement_temperature 293(2)
_cell_measurement_theta_max 45.929
_cell_measurement_theta_min 5.114
_cell_volume 1342.6(3)
_computing_cell_refinement 'Bruker SMART'
_computing_data_collection 'Bruker SMART'
_computing_data_reduction 'Bruker SHELXTL'
_computing_molecular_graphics 'Bruker SHELXTL'
_computing_publication_material 'Bruker SHELXTL'
_computing_structure_refinement 'SHELXL-97 (Sheldrick, 1997)'
_computing_structure_solution 'SHELXS-97 (Sheldrick, 1990)'
_diffrn_ambient_temperature 293(2)
_diffrn_measured_fraction_theta_full 0.999
_diffrn_measured_fraction_theta_max 0.999
_diffrn_measurement_device_type 'CCD area detector'
_diffrn_measurement_method 'phi and omega scans'
_diffrn_radiation_monochromator graphite
_diffrn_radiation_source 'fine-focus sealed tube'
_diffrn_radiation_type MoK\a
_diffrn_radiation_wavelength 0.71073
_diffrn_reflns_av_R_equivalents 0.0382
_diffrn_reflns_av_sigmaI/netI 0.0483
_diffrn_reflns_limit_h_max 6
_diffrn_reflns_limit_h_min -8
_diffrn_reflns_limit_k_max 10
_diffrn_reflns_limit_k_min -10
_diffrn_reflns_limit_l_max 27
_diffrn_reflns_limit_l_min -28
_diffrn_reflns_number 8157
_diffrn_reflns_theta_full 26.00
_diffrn_reflns_theta_max 26.00
_diffrn_reflns_theta_min 2.56
_exptl_absorpt_coefficient_mu 3.223
_exptl_absorpt_correction_T_max 1.00000
_exptl_absorpt_correction_T_min 0.52671
_exptl_absorpt_correction_type empirical
_exptl_absorpt_process_details sadabs
_exptl_crystal_colour colorless
_exptl_crystal_density_diffrn 1.663
_exptl_crystal_density_method 'not measured'
_exptl_crystal_description prismatic
_exptl_crystal_F_000 680
_exptl_crystal_size_max 0.187
_exptl_crystal_size_mid 0.156
_exptl_crystal_size_min 0.123
_refine_diff_density_max 0.357
_refine_diff_density_min -0.215
_refine_diff_density_rms 0.053
_refine_ls_abs_structure_details 'Flack H D (1983), Acta Cryst. A39, 876-881'
_refine_ls_abs_structure_Flack 0.002(9)
_refine_ls_extinction_method none
_refine_ls_goodness_of_fit_ref 0.964
_refine_ls_hydrogen_treatment mixed
_refine_ls_matrix_type full
_refine_ls_number_parameters 168
_refine_ls_number_reflns 2656
_refine_ls_number_restraints 0
_refine_ls_restrained_S_all 0.964
_refine_ls_R_factor_all 0.0416
_refine_ls_R_factor_gt 0.0325
_refine_ls_shift/su_max 0.000
_refine_ls_shift/su_mean 0.000
_refine_ls_structure_factor_coef Fsqd
_refine_ls_weighting_details 'calc w=1/[\s^2^(Fo^2^)+(0.0373P)^2^+0.0000P] where P=(Fo^2^+2Fc^2^)/3'
_refine_ls_weighting_scheme calc
_refine_ls_wR_factor_gt 0.0739
_refine_ls_wR_factor_ref 0.0765
_reflns_number_gt 2188
_reflns_number_total 2656
_reflns_threshold_expression >2sigma(I)
_cod_data_source_file ol501464e_si_001.cif
_cod_data_source_block cd213696
_cod_depositor_comments
;
The following automatic conversions were performed:

'_symmetry_cell_setting' value 'Orthorhombic' changed to
'orthorhombic' according to
/usr/data/users/saulius/crontab/automatic-downloads/rss-feeds/ACS/lib/dictionaries/cif_core.dic
dictionary named 'cif_core.dic' version 2.4.2 from 2011-04-26.

Automatic conversion script
Id: cif_fix_values 2281 2013-09-26 08:29:07Z andrius 

 Adding full bibliography for 1516607.cif.
;
_cod_original_cell_volume 1342.7(3)
_cod_original_sg_symbol_H-M P2(1)2(1)2(1)
_cod_database_code 1516607

loop_
_symmetry_equiv_pos_as_xyz
'x, y, z'
'-x+1/2, -y, z+1/2'
'-x, y+1/2, -z+1/2'
'x+1/2, -y+1/2, -z'

loop_
_atom_site_label
_atom_site_type_symbol
_atom_site_fract_x
_atom_site_fract_y
_atom_site_fract_z
_atom_site_U_iso_or_equiv
_atom_site_adp_type
_atom_site_occupancy
_atom_site_symmetry_multiplicity
_atom_site_calc_flag
_atom_site_refinement_flags
Br1 Br 0.83106(6) -0.23358(5) 0.049400(18) 0.07332(16) Uani 1 1 d .
S1 S 0.15230(10) 0.49204(8) 0.27697(3) 0.04030(18) Uani 1 1 d .
N1 N 0.1340(3) 0.5702(3) 0.21245(10) 0.0377(5) Uani 1 1 d .
O1 O 0.3713(3) 0.5282(3) 0.28822(9) 0.0480(5) Uani 1 1 d .
O2 O 0.0279(4) 0.5705(3) 0.31581(10) 0.0624(7) Uani 1 1 d .
O3 O 0.1393(3) 0.3258(2) 0.27540(10) 0.0527(5) Uani 1 1 d .
O4 O 0.6384(3) 0.1073(3) 0.05861(10) 0.0577(6) Uani 1 1 d .
C1 C 0.4412(4) 0.6439(4) 0.24701(13) 0.0451(7) Uani 1 1 d .
H1C H 0.5803 0.6330 0.2412 0.054 Uiso 1 1 calc R
H1D H 0.4141 0.7497 0.2607 0.054 Uiso 1 1 calc R
C2 C 0.3318(4) 0.6103(3) 0.19087(12) 0.0367(6) Uani 1 1 d .
C3 C 0.3197(5) 0.7558(3) 0.15242(14) 0.0505(7) Uani 1 1 d .
H3A H 0.2363 0.7347 0.1199 0.076 Uiso 1 1 calc R
H3B H 0.4474 0.7825 0.1387 0.076 Uiso 1 1 calc R
H3C H 0.2680 0.8422 0.1745 0.076 Uiso 1 1 calc R
C4 C 0.4156(4) 0.4724(3) 0.15716(11) 0.0330(6) Uani 1 1 d .
C5 C 0.6100(4) 0.4744(3) 0.14166(12) 0.0394(7) Uani 1 1 d .
H5 H 0.6878 0.5581 0.1534 0.047 Uiso 1 1 calc R
C6 C 0.6907(4) 0.3544(3) 0.10899(13) 0.0433(7) Uani 1 1 d .
H6 H 0.8218 0.3574 0.0991 0.052 Uiso 1 1 calc R
C7 C 0.5761(4) 0.2303(4) 0.09121(12) 0.0417(7) Uani 1 1 d .
C8 C 0.3833(4) 0.2261(4) 0.10755(12) 0.0415(7) Uani 1 1 d .
H8 H 0.3063 0.1410 0.0967 0.050 Uiso 1 1 calc R
C9 C 0.3039(4) 0.3460(3) 0.13960(12) 0.0371(6) Uani 1 1 d .
H9 H 0.1730 0.3422 0.1497 0.044 Uiso 1 1 calc R
C10 C 0.8358(5) 0.1014(4) 0.04223(14) 0.0589(9) Uani 1 1 d .
H10A H 0.9181 0.0953 0.0764 0.071 Uiso 1 1 calc R
H10B H 0.8707 0.1950 0.0204 0.071 Uiso 1 1 calc R
C11 C 0.8612(6) -0.0423(4) 0.00542(15) 0.0702(11) Uani 1 1 d .
H11A H 0.9896 -0.0406 -0.0120 0.084 Uiso 1 1 calc R
H11B H 0.7662 -0.0407 -0.0258 0.084 Uiso 1 1 calc R
H1 H 0.056(4) 0.644(3) 0.2137(12) 0.031(8) Uiso 1 1 d .

loop_
_atom_site_aniso_label
_atom_site_aniso_U_11
_atom_site_aniso_U_22
_atom_site_aniso_U_33
_atom_site_aniso_U_23
_atom_site_aniso_U_13
_atom_site_aniso_U_12
Br1 0.0740(3) 0.0625(2) 0.0834(3) 0.0107(2) 0.0061(2) 0.0020(2)
S1 0.0423(4) 0.0376(4) 0.0410(4) -0.0021(3) 0.0090(3) -0.0020(4)
N1 0.0321(13) 0.0369(13) 0.0442(14) -0.0039(11) 0.0046(11) 0.0063(11)
O1 0.0486(12) 0.0538(13) 0.0415(11) 0.0028(10) -0.0072(9) -0.0067(10)
O2 0.0726(16) 0.0633(15) 0.0514(13) 0.0001(12) 0.0259(12) 0.0109(13)
O3 0.0555(13) 0.0416(11) 0.0611(14) 0.0055(10) 0.0116(11) -0.0050(10)
O4 0.0553(14) 0.0599(14) 0.0579(13) -0.0209(11) 0.0043(11) 0.0103(11)
C1 0.0454(18) 0.0405(16) 0.0494(18) -0.0069(14) 0.0048(14) -0.0100(14)
C2 0.0359(14) 0.0351(13) 0.0390(15) -0.0002(11) 0.0027(13) -0.0016(13)
C3 0.0565(19) 0.0373(15) 0.0576(19) 0.0072(14) 0.0111(15) 0.0111(18)
C4 0.0355(13) 0.0352(15) 0.0283(14) 0.0029(11) 0.0005(10) 0.0019(12)
C5 0.0416(16) 0.0373(15) 0.0393(16) 0.0035(13) 0.0008(12) -0.0046(13)
C6 0.0363(16) 0.0495(17) 0.0441(17) 0.0011(14) 0.0075(13) 0.0048(14)
C7 0.0484(16) 0.0444(17) 0.0322(15) -0.0026(13) -0.0010(12) 0.0080(15)
C8 0.0424(16) 0.0421(16) 0.0402(16) -0.0066(13) -0.0041(12) -0.0007(13)
C9 0.0340(16) 0.0405(15) 0.0367(16) -0.0019(12) -0.0020(12) -0.0014(12)
C10 0.071(2) 0.0569(19) 0.0484(19) 0.0010(15) 0.0261(19) 0.0062(19)
C11 0.095(3) 0.061(2) 0.055(2) 0.0024(17) 0.035(2) 0.019(2)

loop_
_atom_type_symbol
_atom_type_description
_atom_type_scat_dispersion_real
_atom_type_scat_dispersion_imag
_atom_type_scat_source
C C 0.0033 0.0016 'International Tables Vol C Tables 4.2.6.8 and 6.1.1.4'
H H 0.0000 0.0000 'International Tables Vol C Tables 4.2.6.8 and 6.1.1.4'
N N 0.0061 0.0033 'International Tables Vol C Tables 4.2.6.8 and 6.1.1.4'
O O 0.0106 0.0060 'International Tables Vol C Tables 4.2.6.8 and 6.1.1.4'
S S 0.1246 0.1234 'International Tables Vol C Tables 4.2.6.8 and 6.1.1.4'
Br Br -0.2901 2.4595 'International Tables Vol C Tables 4.2.6.8 and 6.1.1.4'

loop_
_geom_angle_atom_site_label_1
_geom_angle_atom_site_label_2
_geom_angle_atom_site_label_3
_geom_angle
O2 S1 O3 116.81(14)
O2 S1 O1 112.90(14)
O3 S1 O1 105.20(12)
O2 S1 N1 109.80(13)
O3 S1 N1 112.20(14)
O1 S1 N1 98.35(11)
C2 N1 S1 109.06(19)
C2 N1 H1 115.5(19)
S1 N1 H1 109.1(19)
C1 O1 S1 110.25(18)
C7 O4 C10 118.7(3)
O1 C1 C2 105.3(2)
O1 C1 H1C 110.7
C2 C1 H1C 110.7
O1 C1 H1D 110.7
C2 C1 H1D 110.7
H1C C1 H1D 108.8
N1 C2 C4 109.9(2)
N1 C2 C1 102.2(2)
C4 C2 C1 113.0(2)
N1 C2 C3 109.3(2)
C4 C2 C3 110.5(2)
C1 C2 C3 111.6(2)
C2 C3 H3A 109.5
C2 C3 H3B 109.5
H3A C3 H3B 109.5
C2 C3 H3C 109.5
H3A C3 H3C 109.5
H3B C3 H3C 109.5
C9 C4 C5 118.2(3)
C9 C4 C2 122.6(2)
C5 C4 C2 119.2(3)
C6 C5 C4 121.2(3)
C6 C5 H5 119.4
C4 C5 H5 119.4
C7 C6 C5 119.7(3)
C7 C6 H6 120.2
C5 C6 H6 120.2
O4 C7 C8 115.8(3)
O4 C7 C6 124.9(3)
C8 C7 C6 119.3(3)
C9 C8 C7 120.7(3)
C9 C8 H8 119.7
C7 C8 H8 119.7
C8 C9 C4 120.9(3)
C8 C9 H9 119.5
C4 C9 H9 119.5
O4 C10 C11 107.0(3)
O4 C10 H10A 110.3
C11 C10 H10A 110.3
O4 C10 H10B 110.3
C11 C10 H10B 110.3
H10A C10 H10B 108.6
C10 C11 Br1 112.2(2)
C10 C11 H11A 109.2
Br1 C11 H11A 109.2
C10 C11 H11B 109.2
Br1 C11 H11B 109.2
H11A C11 H11B 107.9

loop_
_geom_bond_atom_site_label_1
_geom_bond_atom_site_label_2
_geom_bond_distance
Br1 C11 1.925(3)
S1 O2 1.405(2)
S1 O3 1.415(2)
S1 O1 1.558(2)
S1 N1 1.630(3)
N1 C2 1.487(4)
N1 H1 0.83(3)
O1 C1 1.447(4)
O4 C7 1.355(4)
O4 C10 1.410(4)
C1 C2 1.521(4)
C1 H1C 0.9700
C1 H1D 0.9700
C2 C4 1.518(4)
C2 C3 1.522(4)
C3 H3A 0.9600
C3 H3B 0.9600
C3 H3C 0.9600
C4 C9 1.380(4)
C4 C5 1.383(4)
C5 C6 1.383(4)
C5 H5 0.9300
C6 C7 1.378(4)
C6 H6 0.9300
C7 C8 1.378(4)
C8 C9 1.370(4)
C8 H8 0.9300
C9 H9 0.9300
C10 C11 1.495(5)
C10 H10A 0.9700
C10 H10B 0.9700
C11 H11A 0.9700
C11 H11B 0.9700

loop_
_geom_hbond_atom_site_label_D
_geom_hbond_atom_site_label_H
_geom_hbond_atom_site_label_A
_geom_hbond_distance_DH
_geom_hbond_distance_HA
_geom_hbond_distance_DA
_geom_hbond_angle_DHA
_geom_hbond_site_symmetry_A
N1 H1 O3 0.83(3) 2.06(3) 2.885(3) 175(3) 3

loop_
_geom_torsion_atom_site_label_1
_geom_torsion_atom_site_label_2
_geom_torsion_atom_site_label_3
_geom_torsion_atom_site_label_4
_geom_torsion
O2 S1 N1 C2 128.2(2)
O3 S1 N1 C2 -100.17(19)
O1 S1 N1 C2 10.1(2)
O2 S1 O1 C1 -100.8(2)
O3 S1 O1 C1 130.71(19)
N1 S1 O1 C1 14.9(2)
S1 O1 C1 C2 -34.3(3)
S1 N1 C2 C4 90.7(2)
S1 N1 C2 C1 -29.6(2)
S1 N1 C2 C3 -147.9(2)
O1 C1 C2 N1 38.9(3)
O1 C1 C2 C4 -79.2(3)
O1 C1 C2 C3 155.6(2)
N1 C2 C4 C9 12.8(4)
C1 C2 C4 C9 126.3(3)
C3 C2 C4 C9 -107.9(3)
N1 C2 C4 C5 -169.2(2)
C1 C2 C4 C5 -55.7(3)
C3 C2 C4 C5 70.1(3)
C9 C4 C5 C6 0.6(4)
C2 C4 C5 C6 -177.4(3)
C4 C5 C6 C7 0.2(4)
C10 O4 C7 C8 -177.7(3)
C10 O4 C7 C6 1.5(4)
C5 C6 C7 O4 179.2(3)
C5 C6 C7 C8 -1.6(4)
O4 C7 C8 C9 -178.7(2)
C6 C7 C8 C9 2.0(4)
C7 C8 C9 C4 -1.2(4)
C5 C4 C9 C8 -0.2(4)
C2 C4 C9 C8 177.8(3)
C7 O4 C10 C11 -178.2(3)
O4 C10 C11 Br1 -68.5(3)
